data_4349379
loop_
_publ_author_name
'Lysenko, Andrey B.'
'Senchyk, Ganna A.'
'Domasevitch, Konstantin V.'
'Kobalz, Merten'
'Krautscheid, Harald'
'Cichos, Jakub'
'Karbowiak, Miroslaw'
'Neves, Patr\'icia'
'Valente, Anabela A.'
'Gon\,calves, Isabel S'

_publ_section_title
;
 Triazolyl, Imidazolyl, and Carboxylic Acid Moieties in the Design of
 Molybdenum Trioxide Hybrids: Photophysical and Catalytic Behavior.
;
_journal_issue 8
_journal_name_full 'Inorganic chemistry'
_journal_page_first 4380
_journal_page_last 4394
_journal_paper_doi 10.1021/acs.inorgchem.6b02986
_journal_volume 56
_journal_year 2017
_chemical_formula_moiety 'C32 H38 Mo8 N20 O33, 2(H2 O)'
_chemical_formula_sum 'C32 H42 Mo8 N20 O35'
_chemical_formula_weight 2034.38
_chemical_name_systematic
;
bis-[3-(4-imidazolium)-2-(1,2,4-triazol-4-yl)-propionato-N,N,O,O]-
bis-[3-(4-imidazolium)-2-(1,2,4-triazol-4-yl)-propionate-N,N]-
pentacosaoxido-octamolybdenum(VI) Dihydrate
;
_space_group_IT_number 14
_space_group_name_Hall '-P 2ybc'
_space_group_name_H-M_alt 'P 1 21/c 1'
_symmetry_cell_setting monoclinic
_symmetry_Int_Tables_number 14
_symmetry_space_group_name_H-M 'P 1 21/c 1'
_atom_sites_solution_hydrogens geom
_atom_sites_solution_primary direct
_atom_sites_solution_secondary difmap
_audit_creation_method SHELXL-97
_cell_angle_alpha 90.00
_cell_angle_beta 103.188(7)
_cell_angle_gamma 90.00
_cell_formula_units_Z 2
_cell_length_a 14.3760(9)
_cell_length_b 9.1515(4)
_cell_length_c 21.3642(14)
_cell_measurement_reflns_used 8000
_cell_measurement_temperature 213(2)
_cell_measurement_theta_max 28.01
_cell_measurement_theta_min 2.66
_cell_volume 2736.6(3)
_computing_cell_refinement 'IPDS Software (Stoe & Cie, 2000)'
_computing_data_collection 'IPDS Software (Stoe & Cie, 2000)'
_computing_data_reduction 'IPDS Software (Stoe & Cie, 2000)'
_computing_molecular_graphics 'Diamond 2.1e (Brandenburg, 1999)'
_computing_publication_material 'WinGX 1.70.01 (Farrugia, 1999)'
_computing_structure_refinement 'SHELXL-97 (Sheldrick, 2008)'
_computing_structure_solution 'SHELXS-97 (Sheldrick, 2008)'
_diffrn_ambient_temperature 213(2)
_diffrn_measured_fraction_theta_full 0.990
_diffrn_measured_fraction_theta_max 0.990
_diffrn_measurement_device_type 'Stoe Image plate diffraction system'
_diffrn_measurement_method '\f oscillation scans'
_diffrn_radiation_monochromator graphite
_diffrn_radiation_source 'fine-focus sealed tube'
_diffrn_radiation_type MoK\a
_diffrn_radiation_wavelength 0.71073
_diffrn_reflns_av_R_equivalents 0.0288
_diffrn_reflns_av_sigmaI/netI 0.0286
_diffrn_reflns_limit_h_max 18
_diffrn_reflns_limit_h_min -18
_diffrn_reflns_limit_k_max 11
_diffrn_reflns_limit_k_min -11
_diffrn_reflns_limit_l_max 28
_diffrn_reflns_limit_l_min -28
_diffrn_reflns_number 23148
_diffrn_reflns_theta_full 28.01
_diffrn_reflns_theta_max 28.01
_diffrn_reflns_theta_min 2.66
_diffrn_standards_decay_% 0
_exptl_absorpt_coefficient_mu 1.895
_exptl_absorpt_correction_T_max 0.8141
_exptl_absorpt_correction_T_min 0.7214
_exptl_absorpt_correction_type numerical
_exptl_absorpt_process_details 'X-RED (Stoe & Cie, 2001) and X-SHAPE (Stoe & Cie, 1999)'
_exptl_crystal_colour colorless
_exptl_crystal_density_diffrn 2.469
_exptl_crystal_density_method 'not measured'
_exptl_crystal_description prism
_exptl_crystal_F_000 1980
_exptl_crystal_size_max 0.16
_exptl_crystal_size_mid 0.11
_exptl_crystal_size_min 0.09
_refine_diff_density_max 1.586
_refine_diff_density_min -0.515
_refine_diff_density_rms 0.103
_refine_ls_extinction_method none
_refine_ls_goodness_of_fit_ref 0.921
_refine_ls_hydrogen_treatment constr
_refine_ls_matrix_type full
_refine_ls_number_parameters 430
_refine_ls_number_reflns 6547
_refine_ls_number_restraints 0
_refine_ls_restrained_S_all 0.921
_refine_ls_R_factor_all 0.0267
_refine_ls_R_factor_gt 0.0199
_refine_ls_shift/su_max 0.002
_refine_ls_shift/su_mean 0.000
_refine_ls_structure_factor_coef Fsqd
_refine_ls_weighting_details 'calc w=1/[\s^2^(Fo^2^)+(0.0306P)^2^+0.0000P] where P=(Fo^2^+2Fc^2^)/3'
_refine_ls_weighting_scheme calc
_refine_ls_wR_factor_gt 0.0463
_refine_ls_wR_factor_ref 0.0473
_reflns_number_gt 5487
_reflns_number_total 6547
_reflns_threshold_expression >2sigma(I)
_cod_data_source_file ic6b02986_si_002.cif
_cod_data_source_block (3)
_cod_depositor_comments
;
The following automatic conversions were performed:

data name '_iucr_refine_instruction_details' was replaced with
'_iucr_refine_instructions_details' as specified in the replacement
file 'data/replacement-values/replacement_tags.lst'.

Automatic conversion script
Id: cif_correct_tags 9268 2022-04-12 08:56:07Z antanas 
;
_cod_original_sg_symbol_H-M 'P 21/c'
_cod_database_code 4349379

loop_
_symmetry_equiv_pos_as_xyz
'x, y, z'
'-x, y+1/2, -z+1/2'
'-x, -y, -z'
'x, -y-1/2, z-1/2'

loop_
_atom_site_label
_atom_site_type_symbol
_atom_site_fract_x
_atom_site_fract_y
_atom_site_fract_z
_atom_site_U_iso_or_equiv
_atom_site_adp_type
_atom_site_occupancy
_atom_site_symmetry_multiplicity
_atom_site_calc_flag
_atom_site_refinement_flags
Mo1 Mo 0.483876(13) 0.13409(2) 0.429886(9) 0.01055(5) Uani 1 1 d .
Mo2 Mo 0.312770(13) 0.42688(2) 0.376660(9) 0.00978(5) Uani 1 1 d .
Mo3 Mo 0.078433(13) 0.55032(2) 0.369402(8) 0.00867(5) Uani 1 1 d .
Mo4 Mo 0.090140(12) 0.42924(2) 0.549130(8) 0.00797(5) Uani 1 1 d .
O1 O 0.41579(11) 0.29359(19) 0.38163(8) 0.0132(3) Uani 1 1 d .
O2 O 0.48207(13) 0.0176(2) 0.36710(8) 0.0209(4) Uani 1 1 d .
O3 O 0.59526(12) 0.2110(2) 0.44436(9) 0.0203(4) Uani 1 1 d .
O4 O 0.5000 0.0000 0.5000 0.0149(5) Uani 1 2 d S
O5 O 0.25841(12) 0.3927(2) 0.29554(8) 0.0155(3) Uani 1 1 d .
O6 O 0.37143(12) 0.5873(2) 0.37384(9) 0.0213(4) Uani 1 1 d .
O7 O 0.20846(11) 0.4891(2) 0.40804(8) 0.0139(3) Uani 1 1 d .
O8 O 0.09579(12) 0.6674(2) 0.31066(8) 0.0164(3) Uani 1 1 d .
O9 O 0.04483(12) 0.3929(2) 0.32721(8) 0.0179(4) Uani 1 1 d .
O10 O -0.04842(11) 0.62266(18) 0.37255(7) 0.0112(3) Uani 1 1 d .
O11 O 0.05009(11) 0.46991(18) 0.45994(7) 0.0101(3) Uani 1 1 d .
O12 O 0.16049(11) 0.57707(19) 0.57679(8) 0.0149(3) Uani 1 1 d .
O13 O 0.17291(11) 0.29149(19) 0.55392(8) 0.0148(3) Uani 1 1 d .
O14 O 0.13104(11) -0.25481(19) 0.43432(8) 0.0142(3) Uani 1 1 d .
O15 O 0.01356(11) -0.22400(18) 0.48687(7) 0.0112(3) Uani 1 1 d .
O16 O 0.35086(18) 0.1589(3) 0.66586(11) 0.0382(5) Uani 1 1 d .
O17 O 0.3470(2) 0.3149(3) 0.74494(11) 0.0520(8) Uani 1 1 d .
H17A H 0.3180 0.2462 0.7594 0.078 Uiso 1 1 d R
N1 N 0.31885(13) 0.0798(2) 0.42326(10) 0.0132(4) Uani 1 1 d .
N2 N 0.25583(13) 0.1954(2) 0.40944(9) 0.0115(4) Uani 1 1 d .
N3 N 0.19222(13) 0.0263(2) 0.45854(9) 0.0108(4) Uani 1 1 d .
N4 N 0.09448(18) 0.0761(3) 0.63737(10) 0.0232(5) Uani 1 1 d .
H4 H 0.1136 0.1627 0.6291 0.035 Uiso 1 1 calc R
N5 N 0.02288(16) -0.0938(3) 0.67607(10) 0.0221(5) Uani 1 1 d .
H5 H -0.0130 -0.1393 0.6975 0.033 Uiso 1 1 calc R
N6 N 0.43701(13) 0.2876(2) 0.50818(9) 0.0135(4) Uani 1 1 d .
N7 N 0.37567(13) 0.4019(2) 0.48564(10) 0.0150(4) Uani 1 1 d .
N8 N 0.39023(16) 0.3857(3) 0.58844(10) 0.0205(5) Uani 1 1 d .
N9 N 0.3114(2) 0.6145(3) 0.75198(14) 0.0376(6) Uani 1 1 d .
H9 H 0.3018 0.5276 0.7658 0.056 Uiso 1 1 calc R
N10 N 0.30079(18) 0.8445(3) 0.73640(13) 0.0333(6) Uani 1 1 d .
H10 H 0.2836 0.9354 0.7378 0.050 Uiso 1 1 calc R
C1 C 0.27896(16) -0.0202(3) 0.45239(11) 0.0140(5) Uani 1 1 d .
H1 H 0.3065 -0.1107 0.4669 0.017 Uiso 1 1 calc R
C2 C 0.18092(16) 0.1606(3) 0.43182(10) 0.0117(4) Uani 1 1 d .
H2 H 0.1272 0.2206 0.4295 0.014 Uiso 1 1 calc R
C3 C 0.12984(15) -0.0392(3) 0.49709(10) 0.0105(4) Uani 1 1 d .
H3 H 0.0763 0.0290 0.4967 0.013 Uiso 1 1 calc R
C4 C 0.08761(15) -0.1862(3) 0.46970(10) 0.0100(4) Uani 1 1 d .
C5 C 0.18635(16) -0.0576(3) 0.56762(11) 0.0149(5) Uani 1 1 d .
H5A H 0.2203 -0.1513 0.5722 0.018 Uiso 1 1 calc R
H5B H 0.2340 0.0204 0.5783 0.018 Uiso 1 1 calc R
C6 C 0.12177(17) -0.0526(3) 0.61362(11) 0.0143(5) Uani 1 1 d .
C7 C 0.07616(19) -0.1594(3) 0.63830(12) 0.0198(5) Uani 1 1 d .
H7 H 0.0802 -0.2603 0.6310 0.024 Uiso 1 1 calc R
C8 C 0.0346(2) 0.0487(3) 0.67482(12) 0.0252(6) Uani 1 1 d .
H8 H 0.0057 0.1184 0.6966 0.030 Uiso 1 1 calc R
C9 C 0.44466(18) 0.2800(3) 0.57003(12) 0.0175(5) Uani 1 1 d .
H9A H 0.4821 0.2118 0.5977 0.021 Uiso 1 1 calc R
C10 C 0.34881(17) 0.4583(3) 0.53422(12) 0.0182(5) Uani 1 1 d .
H10A H 0.3068 0.5378 0.5321 0.022 Uiso 1 1 calc R
C11 C 0.3641(2) 0.4187(3) 0.64928(13) 0.0233(6) Uani 1 1 d .
H11 H 0.2995 0.4627 0.6381 0.028 Uiso 1 1 calc R
C12 C 0.35597(19) 0.2801(3) 0.68699(13) 0.0223(5) Uani 1 1 d .
C13 C 0.43204(18) 0.5362(3) 0.68977(12) 0.0206(5) Uani 1 1 d .
H13A H 0.4758 0.4890 0.7260 0.025 Uiso 1 1 calc R
H13B H 0.4702 0.5834 0.6629 0.025 Uiso 1 1 calc R
C14 C 0.37342(18) 0.6472(3) 0.71396(12) 0.0214(5) Uani 1 1 d .
C15 C 0.3665(2) 0.7931(3) 0.70416(13) 0.0266(6) Uani 1 1 d .
H15 H 0.4003 0.8489 0.6798 0.032 Uiso 1 1 calc R
C16 C 0.2682(2) 0.7354(4) 0.76457(19) 0.0433(9) Uani 1 1 d .
H16 H 0.2221 0.7416 0.7894 0.052 Uiso 1 1 calc R
O1W O 0.13664(16) 0.1200(3) 0.26242(10) 0.0397(6) Uani 1 1 d .
H1W H 0.1684 0.1979 0.2733 0.060 Uiso 1 1 d R
H2W H 0.1149 0.1181 0.2219 0.060 Uiso 1 1 d R

loop_
_atom_site_aniso_label
_atom_site_aniso_U_11
_atom_site_aniso_U_22
_atom_site_aniso_U_33
_atom_site_aniso_U_23
_atom_site_aniso_U_13
_atom_site_aniso_U_12
Mo1 0.00913(9) 0.01088(10) 0.01362(9) 0.00303(7) 0.00672(7) 0.00340(7)
Mo2 0.00892(8) 0.00852(10) 0.01283(9) 0.00224(7) 0.00442(7) 0.00133(7)
Mo3 0.00927(8) 0.00810(10) 0.00976(9) 0.00053(7) 0.00449(6) 0.00049(7)
Mo4 0.00635(8) 0.00778(10) 0.01054(9) 0.00117(7) 0.00350(6) 0.00059(6)
O1 0.0110(7) 0.0130(9) 0.0179(8) 0.0053(7) 0.0081(6) 0.0035(6)
O2 0.0269(9) 0.0192(10) 0.0188(8) 0.0000(7) 0.0094(7) 0.0068(8)
O3 0.0130(8) 0.0202(10) 0.0292(9) 0.0072(8) 0.0077(7) 0.0015(7)
O4 0.0157(11) 0.0139(13) 0.0169(11) 0.0076(10) 0.0075(9) 0.0048(9)
O5 0.0179(8) 0.0169(10) 0.0128(8) 0.0006(7) 0.0059(6) 0.0030(7)
O6 0.0178(8) 0.0139(10) 0.0318(10) 0.0044(8) 0.0046(7) -0.0034(7)
O7 0.0116(7) 0.0155(9) 0.0153(8) 0.0008(7) 0.0049(6) 0.0059(6)
O8 0.0183(8) 0.0169(10) 0.0158(8) 0.0049(7) 0.0078(6) 0.0001(7)
O9 0.0204(8) 0.0150(10) 0.0202(8) -0.0046(7) 0.0082(7) -0.0039(7)
O10 0.0103(7) 0.0116(9) 0.0124(7) 0.0027(6) 0.0038(6) 0.0024(6)
O11 0.0101(7) 0.0097(9) 0.0122(7) 0.0020(6) 0.0060(6) 0.0010(6)
O12 0.0118(7) 0.0122(9) 0.0211(8) -0.0024(7) 0.0046(6) -0.0022(6)
O13 0.0114(7) 0.0119(9) 0.0213(8) 0.0004(7) 0.0045(6) 0.0027(6)
O14 0.0124(7) 0.0111(9) 0.0211(8) -0.0045(7) 0.0080(6) -0.0019(6)
O15 0.0102(7) 0.0086(8) 0.0159(8) -0.0012(6) 0.0057(6) -0.0026(6)
O16 0.0590(15) 0.0208(12) 0.0415(12) -0.0037(10) 0.0251(11) -0.0074(10)
O17 0.113(2) 0.0233(13) 0.0363(13) 0.0027(10) 0.0506(15) -0.0039(14)
N1 0.0103(9) 0.0105(10) 0.0196(9) 0.0030(8) 0.0049(7) 0.0016(7)
N2 0.0109(9) 0.0101(10) 0.0142(9) 0.0013(7) 0.0041(7) 0.0008(7)
N3 0.0093(8) 0.0099(10) 0.0143(9) 0.0003(7) 0.0051(7) -0.0009(7)
N4 0.0421(14) 0.0102(12) 0.0185(10) 0.0019(8) 0.0094(9) -0.0014(9)
N5 0.0257(11) 0.0254(14) 0.0175(10) 0.0003(9) 0.0093(9) -0.0011(9)
N6 0.0130(9) 0.0114(11) 0.0162(9) -0.0007(8) 0.0036(7) 0.0031(7)
N7 0.0124(9) 0.0120(11) 0.0201(10) 0.0002(8) 0.0028(8) 0.0033(7)
N8 0.0312(12) 0.0141(12) 0.0199(10) -0.0043(8) 0.0136(9) -0.0017(9)
N9 0.0481(16) 0.0253(15) 0.0513(16) -0.0053(12) 0.0358(14) -0.0028(12)
N10 0.0340(14) 0.0249(15) 0.0389(14) -0.0102(11) 0.0042(11) 0.0090(11)
C1 0.0112(10) 0.0109(12) 0.0211(11) 0.0025(9) 0.0059(8) 0.0016(8)
C2 0.0111(10) 0.0110(12) 0.0135(10) 0.0000(9) 0.0036(8) -0.0002(8)
C3 0.0098(10) 0.0100(12) 0.0128(10) -0.0001(8) 0.0052(8) -0.0028(8)
C4 0.0098(10) 0.0077(11) 0.0122(10) 0.0028(8) 0.0016(8) 0.0018(8)
C5 0.0144(11) 0.0164(13) 0.0144(11) -0.0009(9) 0.0043(8) -0.0039(9)
C6 0.0184(11) 0.0116(13) 0.0120(10) 0.0000(9) 0.0014(8) -0.0021(9)
C7 0.0262(13) 0.0138(13) 0.0224(12) -0.0033(10) 0.0120(10) -0.0028(10)
C8 0.0339(15) 0.0237(16) 0.0190(12) -0.0028(11) 0.0079(11) 0.0093(12)
C9 0.0217(12) 0.0138(13) 0.0169(11) -0.0007(9) 0.0047(9) 0.0002(10)
C10 0.0161(11) 0.0127(13) 0.0285(13) -0.0021(10) 0.0108(10) 0.0006(9)
C11 0.0253(13) 0.0220(15) 0.0244(13) -0.0031(11) 0.0095(10) 0.0002(11)
C12 0.0275(13) 0.0174(15) 0.0255(13) 0.0009(11) 0.0136(11) 0.0024(11)
C13 0.0222(12) 0.0196(15) 0.0231(12) -0.0035(10) 0.0116(10) -0.0007(10)
C14 0.0223(12) 0.0212(15) 0.0222(12) -0.0026(10) 0.0082(10) 0.0019(10)
C15 0.0328(15) 0.0247(16) 0.0231(13) -0.0023(11) 0.0081(11) 0.0019(12)
C16 0.0383(18) 0.041(2) 0.060(2) -0.0189(17) 0.0315(17) 0.0018(15)
O1W 0.0451(13) 0.0455(16) 0.0252(11) -0.0030(10) 0.0011(9) -0.0164(11)

loop_
_atom_type_symbol
_atom_type_description
_atom_type_scat_dispersion_real
_atom_type_scat_dispersion_imag
_atom_type_scat_source
C C 0.0033 0.0016 'International Tables Vol C Tables 4.2.6.8 and 6.1.1.4'
H H 0.0000 0.0000 'International Tables Vol C Tables 4.2.6.8 and 6.1.1.4'
N N 0.0061 0.0033 'International Tables Vol C Tables 4.2.6.8 and 6.1.1.4'
O O 0.0106 0.0060 'International Tables Vol C Tables 4.2.6.8 and 6.1.1.4'
Mo Mo -1.6832 0.6857 'International Tables Vol C Tables 4.2.6.8 and 6.1.1.4'

loop_
_geom_angle_atom_site_label_1
_geom_angle_atom_site_label_2
_geom_angle_atom_site_label_3
_geom_angle
_geom_angle_site_symmetry_1
_geom_angle_site_symmetry_3
O2 Mo1 O3 104.15(9) . .
O2 Mo1 O4 101.08(6) . .
O3 Mo1 O4 100.45(6) . .
O2 Mo1 O1 97.94(8) . .
O3 Mo1 O1 97.22(8) . .
O4 Mo1 O1 149.90(4) . .
O2 Mo1 N6 163.23(8) . .
O3 Mo1 N6 91.91(8) . .
O4 Mo1 N6 80.33(5) . .
O1 Mo1 N6 74.89(7) . .
O2 Mo1 N1 89.23(8) . .
O3 Mo1 N1 165.67(8) . .
O4 Mo1 N1 81.62(5) . .
O1 Mo1 N1 75.50(7) . .
N6 Mo1 N1 74.37(7) . .
O6 Mo2 O5 103.34(9) . .
O6 Mo2 O7 101.24(8) . .
O5 Mo2 O7 101.27(7) . .
O6 Mo2 O1 99.75(8) . .
O5 Mo2 O1 96.10(7) . .
O7 Mo2 O1 148.73(7) . .
O6 Mo2 N7 92.18(8) . .
O5 Mo2 N7 163.69(8) . .
O7 Mo2 N7 80.20(7) . .
O1 Mo2 N7 76.08(7) . .
O6 Mo2 N2 164.70(8) . .
O5 Mo2 N2 91.49(7) . .
O7 Mo2 N2 79.13(7) . .
O1 Mo2 N2 74.59(7) . .
N7 Mo2 N2 72.73(7) . .
O9 Mo3 O8 102.25(8) . .
O9 Mo3 O7 96.29(8) . .
O8 Mo3 O7 101.82(8) . .
O9 Mo3 O10 98.62(8) . .
O8 Mo3 O10 96.10(7) . .
O7 Mo3 O10 153.65(6) . .
O9 Mo3 O11 95.46(7) . .
O8 Mo3 O11 160.83(7) . .
O7 Mo3 O11 83.28(6) . .
O10 Mo3 O11 73.79(6) . .
O9 Mo3 O14 174.03(8) . 1_565
O8 Mo3 O14 82.68(7) . 1_565
O7 Mo3 O14 79.27(7) . 1_565
O10 Mo3 O14 84.08(6) . 1_565
O11 Mo3 O14 80.12(6) . 1_565
O12 Mo4 O13 102.26(8) . .
O12 Mo4 O11 102.22(8) . .
O13 Mo4 O11 104.52(7) . .
O12 Mo4 O10 99.71(7) . 3_566
O13 Mo4 O10 96.54(7) . 3_566
O11 Mo4 O10 145.37(6) . 3_566
O12 Mo4 O11 99.05(7) . 3_566
O13 Mo4 O11 157.86(7) . 3_566
O11 Mo4 O11 76.45(6) . 3_566
O10 Mo4 O11 73.87(6) 3_566 3_566
O12 Mo4 O15 177.51(6) . 3_556
O13 Mo4 O15 79.47(7) . 3_556
O11 Mo4 O15 78.97(6) . 3_556
O10 Mo4 O15 78.25(6) 3_566 3_556
O11 Mo4 O15 79.05(6) 3_566 3_556
Mo2 O1 Mo1 144.26(8) . .
Mo1 O4 Mo1 180.0 . 3_656
Mo2 O7 Mo3 135.12(9) . .
Mo3 O10 Mo4 114.62(8) . 3_566
Mo4 O11 Mo4 103.55(6) . 3_566
Mo4 O11 Mo3 151.26(8) . .
Mo4 O11 Mo3 97.66(6) 3_566 .
C4 O14 Mo3 128.11(14) . 1_545
C4 O15 Mo4 128.84(15) . 3_556
C12 O17 H17A 109.1 . .
C1 N1 N2 107.44(18) . .
C1 N1 Mo1 130.67(16) . .
N2 N1 Mo1 116.50(14) . .
C2 N2 N1 106.81(19) . .
C2 N2 Mo2 132.37(16) . .
N1 N2 Mo2 118.81(13) . .
C2 N3 C1 105.67(19) . .
C2 N3 C3 125.19(19) . .
C1 N3 C3 128.1(2) . .
C8 N4 C6 109.8(2) . .
C8 N4 H4 125.1 . .
C6 N4 H4 125.1 . .
C8 N5 C7 109.3(2) . .
C8 N5 H5 125.3 . .
C7 N5 H5 125.3 . .
C9 N6 N7 107.04(19) . .
C9 N6 Mo1 134.85(17) . .
N7 N6 Mo1 117.33(14) . .
C10 N7 N6 107.8(2) . .
C10 N7 Mo2 130.47(17) . .
N6 N7 Mo2 119.90(14) . .
C10 N8 C9 105.8(2) . .
C10 N8 C11 120.5(2) . .
C9 N8 C11 133.3(2) . .
C16 N9 C14 109.6(3) . .
C16 N9 H9 125.2 . .
C14 N9 H9 125.2 . .
C16 N10 C15 109.2(3) . .
C16 N10 H10 125.4 . .
C15 N10 H10 125.4 . .
N1 C1 N3 109.9(2) . .
N1 C1 H1 125.1 . .
N3 C1 H1 125.1 . .
N2 C2 N3 110.2(2) . .
N2 C2 H2 124.9 . .
N3 C2 H2 124.9 . .
N3 C3 C4 112.39(18) . .
N3 C3 C5 109.65(17) . .
C4 C3 C5 110.45(19) . .
N3 C3 H3 108.1 . .
C4 C3 H3 108.1 . .
C5 C3 H3 108.1 . .
O15 C4 O14 127.8(2) . .
O15 C4 C3 114.80(19) . .
O14 C4 C3 117.43(18) . .
C6 C5 C3 111.63(19) . .
C6 C5 H5A 109.3 . .
C3 C5 H5A 109.3 . .
C6 C5 H5B 109.3 . .
C3 C5 H5B 109.3 . .
H5A C5 H5B 108.0 . .
C7 C6 N4 105.8(2) . .
C7 C6 C5 131.5(2) . .
N4 C6 C5 122.7(2) . .
C6 C7 N5 107.4(2) . .
C6 C7 H7 126.3 . .
N5 C7 H7 126.3 . .
N5 C8 N4 107.7(2) . .
N5 C8 H8 126.2 . .
N4 C8 H8 126.2 . .
N6 C9 N8 109.6(2) . .
N6 C9 H9A 125.2 . .
N8 C9 H9A 125.2 . .
N7 C10 N8 109.7(2) . .
N7 C10 H10A 125.1 . .
N8 C10 H10A 125.1 . .
N8 C11 C12 111.4(2) . .
N8 C11 C13 112.1(2) . .
C12 C11 C13 113.1(2) . .
N8 C11 H11 106.6 . .
C12 C11 H11 106.6 . .
C13 C11 H11 106.6 . .
O16 C12 O17 124.8(3) . .
O16 C12 C11 125.4(2) . .
O17 C12 C11 109.5(2) . .
C14 C13 C11 109.2(2) . .
C14 C13 H13A 109.8 . .
C11 C13 H13A 109.8 . .
C14 C13 H13B 109.8 . .
C11 C13 H13B 109.8 . .
H13A C13 H13B 108.3 . .
C15 C14 N9 105.8(2) . .
C15 C14 C13 130.5(2) . .
N9 C14 C13 123.7(3) . .
C14 C15 N10 107.2(3) . .
C14 C15 H15 126.4 . .
N10 C15 H15 126.4 . .
N10 C16 N9 108.1(3) . .
N10 C16 H16 126.0 . .
N9 C16 H16 126.0 . .
H1W O1W H2W 110.2 . .

loop_
_geom_bond_atom_site_label_1
_geom_bond_atom_site_label_2
_geom_bond_distance
_geom_bond_site_symmetry_2
Mo1 O2 1.7090(18) .
Mo1 O3 1.7113(17) .
Mo1 O4 1.9092(2) .
Mo1 O1 1.9213(16) .
Mo1 N6 2.3956(19) .
Mo1 N1 2.3963(19) .
Mo2 O6 1.7010(18) .
Mo2 O5 1.7590(16) .
Mo2 O7 1.8658(15) .
Mo2 O1 1.9029(16) .
Mo2 N7 2.309(2) .
Mo2 N2 2.431(2) .
Mo3 O9 1.7098(18) .
Mo3 O8 1.7113(16) .
Mo3 O7 1.9456(16) .
Mo3 O10 1.9555(15) .
Mo3 O11 2.1928(15) .
Mo3 O14 2.2798(17) 1_565
Mo4 O12 1.7116(17) .
Mo4 O13 1.7204(16) .
Mo4 O11 1.8975(15) .
Mo4 O10 1.9604(15) 3_566
Mo4 O11 2.1852(15) 3_566
Mo4 O15 2.4122(16) 3_556
O14 C4 1.253(3) .
O15 C4 1.251(3) .
O16 C12 1.194(4) .
O17 C12 1.313(3) .
O17 H17A 0.8500 .
N1 C1 1.310(3) .
N1 N2 1.380(3) .
N2 C2 1.313(3) .
N3 C2 1.350(3) .
N3 C1 1.352(3) .
N3 C3 1.476(3) .
N4 C8 1.326(4) .
N4 C6 1.375(3) .
N4 H4 0.8700 .
N5 C8 1.316(4) .
N5 C7 1.371(3) .
N5 H5 0.8700 .
N6 C9 1.303(3) .
N6 N7 1.382(3) .
N7 C10 1.295(3) .
N8 C10 1.350(3) .
N8 C9 1.358(3) .
N8 C11 1.464(3) .
N9 C16 1.326(4) .
N9 C14 1.370(3) .
N9 H9 0.8700 .
N10 C16 1.307(5) .
N10 C15 1.373(4) .
N10 H10 0.8700 .
C1 H1 0.9400 .
C2 H2 0.9400 .
C3 C4 1.535(3) .
C3 C5 1.549(3) .
C3 H3 0.9900 .
C5 C6 1.499(3) .
C5 H5A 0.9800 .
C5 H5B 0.9800 .
C6 C7 1.349(3) .
C7 H7 0.9400 .
C8 H8 0.9400 .
C9 H9A 0.9400 .
C10 H10A 0.9400 .
C11 C12 1.521(4) .
C11 C13 1.573(4) .
C11 H11 0.9900 .
C13 C14 1.486(3) .
C13 H13A 0.9800 .
C13 H13B 0.9800 .
C14 C15 1.351(4) .
C15 H15 0.9400 .
C16 H16 0.9400 .
O1W H1W 0.8501 .
O1W H2W 0.8501 .

loop_
_geom_hbond_atom_site_label_D
_geom_hbond_atom_site_label_H
_geom_hbond_atom_site_label_A
_geom_hbond_distance_DH
_geom_hbond_distance_HA
_geom_hbond_distance_DA
_geom_hbond_angle_DHA
_geom_hbond_site_symmetry_A
_geom_hbond_publ_flag
O17 H17A O5 0.85 1.80 2.651(3) 176 4_566 yes
O1W H1W O5 0.85 2.19 3.038(3) 175 . yes
O1W H2W O10 0.85 2.03 2.873(3) 173 2_545 yes
N4 H4 O13 0.87 2.31 3.042(3) 142 . yes
N4 H4 O10 0.87 2.17 2.832(3) 132 3_566 yes
N5 H5 O1W 0.87 2.15 2.901(3) 145 3_556 yes
N9 H9 O17 0.87 2.13 2.800(4) 133 . yes
N10 H10 O5 0.87 2.08 2.846(3) 146 4_576 yes

loop_
_geom_torsion_atom_site_label_1
_geom_torsion_atom_site_label_2
_geom_torsion_atom_site_label_3
_geom_torsion_atom_site_label_4
_geom_torsion
_geom_torsion_site_symmetry_1
_geom_torsion_site_symmetry_4
O6 Mo2 O1 Mo1 126.36(17) . .
O5 Mo2 O1 Mo1 -128.93(17) . .
O7 Mo2 O1 Mo1 -5.2(3) . .
N7 Mo2 O1 Mo1 36.52(16) . .
N2 Mo2 O1 Mo1 -39.07(16) . .
O2 Mo1 O1 Mo2 129.98(17) . .
O3 Mo1 O1 Mo2 -124.57(17) . .
O4 Mo1 O1 Mo2 1.1(3) . .
N6 Mo1 O1 Mo2 -34.53(16) . .
N1 Mo1 O1 Mo2 42.85(16) . .
O6 Mo2 O7 Mo3 92.85(15) . .
O5 Mo2 O7 Mo3 -13.38(16) . .
O1 Mo2 O7 Mo3 -135.86(13) . .
N7 Mo2 O7 Mo3 -176.86(15) . .
N2 Mo2 O7 Mo3 -102.73(14) . .
O9 Mo3 O7 Mo2 58.10(15) . .
O8 Mo3 O7 Mo2 -45.85(15) . .
O10 Mo3 O7 Mo2 -177.69(11) . .
O11 Mo3 O7 Mo2 152.88(14) . .
O14 Mo3 O7 Mo2 -125.94(14) 1_565 .
O9 Mo3 O10 Mo4 95.02(10) . 3_566
O8 Mo3 O10 Mo4 -161.57(9) . 3_566
O7 Mo3 O10 Mo4 -28.7(2) . 3_566
O11 Mo3 O10 Mo4 1.80(8) . 3_566
O14 Mo3 O10 Mo4 -79.61(9) 1_565 3_566
O12 Mo4 O11 Mo4 -96.51(8) . 3_566
O13 Mo4 O11 Mo4 157.20(7) . 3_566
O10 Mo4 O11 Mo4 31.60(15) 3_566 3_566
O11 Mo4 O11 Mo4 0.0 3_566 3_566
O15 Mo4 O11 Mo4 81.25(7) 3_556 3_566
O12 Mo4 O11 Mo3 39.94(19) . .
O13 Mo4 O11 Mo3 -66.36(19) . .
O10 Mo4 O11 Mo3 168.04(14) 3_566 .
O11 Mo4 O11 Mo3 136.4(2) 3_566 .
O15 Mo4 O11 Mo3 -142.30(19) 3_556 .
Mo4 Mo4 O11 Mo3 136.4(2) 3_566 .
O9 Mo3 O11 Mo4 123.63(19) . .
O8 Mo3 O11 Mo4 -78.9(3) . .
O7 Mo3 O11 Mo4 27.92(18) . .
O10 Mo3 O11 Mo4 -138.96(19) . .
O14 Mo3 O11 Mo4 -52.31(18) 1_565 .
O9 Mo3 O11 Mo4 -98.89(8) . 3_566
O8 Mo3 O11 Mo4 58.6(2) . 3_566
O7 Mo3 O11 Mo4 165.39(8) . 3_566
O10 Mo3 O11 Mo4 -1.48(6) . 3_566
O14 Mo3 O11 Mo4 85.16(6) 1_565 3_566
O2 Mo1 N1 C1 91.2(2) . .
O3 Mo1 N1 C1 -109.6(4) . .
O4 Mo1 N1 C1 -10.1(2) . .
O1 Mo1 N1 C1 -170.4(2) . .
N6 Mo1 N1 C1 -92.3(2) . .
O2 Mo1 N1 N2 -118.32(16) . .
O3 Mo1 N1 N2 40.9(4) . .
O4 Mo1 N1 N2 140.36(15) . .
O1 Mo1 N1 N2 -19.92(14) . .
N6 Mo1 N1 N2 58.12(15) . .
C1 N1 N2 C2 0.9(3) . .
Mo1 N1 N2 C2 -156.03(15) . .
C1 N1 N2 Mo2 166.74(15) . .
Mo1 N1 N2 Mo2 9.81(19) . .
O6 Mo2 N2 C2 97.7(3) . .
O5 Mo2 N2 C2 -96.3(2) . .
O7 Mo2 N2 C2 4.9(2) . .
O1 Mo2 N2 C2 167.8(2) . .
N7 Mo2 N2 C2 87.9(2) . .
O6 Mo2 N2 N1 -63.8(3) . .
O5 Mo2 N2 N1 102.16(16) . .
O7 Mo2 N2 N1 -156.65(16) . .
O1 Mo2 N2 N1 6.24(15) . .
N7 Mo2 N2 N1 -73.64(15) . .
O2 Mo1 N6 C9 110.2(3) . .
O3 Mo1 N6 C9 -86.4(2) . .
O4 Mo1 N6 C9 13.8(2) . .
O1 Mo1 N6 C9 176.6(2) . .
N1 Mo1 N6 C9 97.8(2) . .
O2 Mo1 N6 N7 -58.2(3) . .
O3 Mo1 N6 N7 105.20(16) . .
O4 Mo1 N6 N7 -154.52(16) . .
O1 Mo1 N6 N7 8.23(15) . .
N1 Mo1 N6 N7 -70.60(16) . .
C9 N6 N7 C10 -0.1(3) . .
Mo1 N6 N7 C10 171.34(16) . .
C9 N6 N7 Mo2 -166.28(16) . .
Mo1 N6 N7 Mo2 5.1(2) . .
O6 Mo2 N7 C10 82.5(2) . .
O5 Mo2 N7 C10 -115.2(3) . .
O7 Mo2 N7 C10 -18.6(2) . .
O1 Mo2 N7 C10 -178.0(2) . .
N2 Mo2 N7 C10 -100.1(2) . .
O6 Mo2 N7 N6 -114.89(17) . .
O5 Mo2 N7 N6 47.4(3) . .
O7 Mo2 N7 N6 144.08(18) . .
O1 Mo2 N7 N6 -15.38(16) . .
N2 Mo2 N7 N6 62.52(16) . .
N2 N1 C1 N3 -0.4(3) . .
Mo1 N1 C1 N3 152.04(16) . .
C2 N3 C1 N1 -0.2(3) . .
C3 N3 C1 N1 -169.1(2) . .
N1 N2 C2 N3 -1.0(3) . .
Mo2 N2 C2 N3 -164.18(15) . .
C1 N3 C2 N2 0.8(3) . .
C3 N3 C2 N2 170.13(19) . .
C2 N3 C3 C4 123.6(2) . .
C1 N3 C3 C4 -69.5(3) . .
C2 N3 C3 C5 -113.1(2) . .
C1 N3 C3 C5 53.8(3) . .
Mo4 O15 C4 O14 -8.0(3) 3_556 .
Mo4 O15 C4 C3 173.37(13) 3_556 .
Mo3 O14 C4 O15 14.5(3) 1_545 .
Mo3 O14 C4 C3 -166.88(14) 1_545 .
N3 C3 C4 O15 -158.67(19) . .
C5 C3 C4 O15 78.5(2) . .
N3 C3 C4 O14 22.5(3) . .
C5 C3 C4 O14 -100.3(2) . .
N3 C3 C5 C6 152.4(2) . .
C4 C3 C5 C6 -83.2(2) . .
C8 N4 C6 C7 -0.1(3) . .
C8 N4 C6 C5 177.6(2) . .
C3 C5 C6 C7 91.7(3) . .
C3 C5 C6 N4 -85.3(3) . .
N4 C6 C7 N5 0.0(3) . .
C5 C6 C7 N5 -177.4(2) . .
C8 N5 C7 C6 0.2(3) . .
C7 N5 C8 N4 -0.3(3) . .
C6 N4 C8 N5 0.3(3) . .
N7 N6 C9 N8 0.0(3) . .
Mo1 N6 C9 N8 -169.18(17) . .
C10 N8 C9 N6 0.0(3) . .
C11 N8 C9 N6 172.6(3) . .
N6 N7 C10 N8 0.1(3) . .
Mo2 N7 C10 N8 164.34(17) . .
C9 N8 C10 N7 -0.1(3) . .
C11 N8 C10 N7 -173.8(2) . .
C10 N8 C11 C12 139.2(2) . .
C9 N8 C11 C12 -32.5(4) . .
C10 N8 C11 C13 -93.0(3) . .
C9 N8 C11 C13 95.3(3) . .
N8 C11 C12 O16 -15.0(4) . .
C13 C11 C12 O16 -142.3(3) . .
N8 C11 C12 O17 170.5(2) . .
C13 C11 C12 O17 43.2(3) . .
N8 C11 C13 C14 133.9(2) . .
C12 C11 C13 C14 -99.2(3) . .
C16 N9 C14 C15 0.2(4) . .
C16 N9 C14 C13 -178.7(3) . .
C11 C13 C14 C15 -120.3(3) . .
C11 C13 C14 N9 58.4(4) . .
N9 C14 C15 N10 0.0(3) . .
C13 C14 C15 N10 178.9(3) . .
C16 N10 C15 C14 -0.3(4) . .
C15 N10 C16 N9 0.5(4) . .
C14 N9 C16 N10 -0.4(4) . .
